data_7217224
loop_
_publ_author_name
'Mahammad, Ali'
'Biswas, Surajit'
'Dutta, Arpan'
'Debnath, Mainak'
'Dolai, Malay'
'Jana, Atisdipankar'

_publ_section_title
;
 Copper(II) induced oxidative modification and complexation of a Schiff
 base Ligand: synthesis, crystal structure, catalytic oxidation of
 aromatic hydrocarbons and DFT calculation
;
_journal_name_full 'RSC Advances'
_journal_paper_doi 10.1039/C4RA06078D
_journal_year 2014
_chemical_formula_moiety 'C20 H16 Cu N2 O4'
_chemical_formula_sum 'C20 H16 Cu N2 O4'
_chemical_formula_weight 411.90
_chemical_name_systematic
; 
 ? 
;
_space_group_IT_number 14
_symmetry_cell_setting monoclinic
_symmetry_space_group_name_Hall '-P 2ybc'
_symmetry_space_group_name_H-M 'P 1 21/c 1'
_atom_sites_solution_hydrogens geom
_atom_sites_solution_primary direct
_atom_sites_solution_secondary difmap
_audit_creation_method SHELXL-97
_cell_angle_alpha 90.00
_cell_angle_beta 102.372(2)
_cell_angle_gamma 90.00
_cell_formula_units_Z 4
_cell_length_a 12.6160(4)
_cell_length_b 23.0976(8)
_cell_length_c 7.0880(3)
_cell_measurement_reflns_used 32430
_cell_measurement_temperature 273(2)
_cell_measurement_theta_max 27.22
_cell_measurement_theta_min 1.65
_cell_volume 2017.47(13)
_computing_cell_refinement 'BRUKER SMART APEX II CCD'
_computing_data_collection 'BRUKER SMART APEX II CCD'
_computing_data_reduction 'BRUKER SAINT'
_computing_molecular_graphics MERCURY-3.1
_computing_publication_material 'SHELXS-97 (Sheldrick, 2008)'
_computing_structure_refinement 'SHELXL-97 (Sheldrick, 2008)'
_computing_structure_solution 'SHELXS-97 (Sheldrick, 2008)'
_diffrn_ambient_temperature 273(2)
_diffrn_measured_fraction_theta_full 0.996
_diffrn_measured_fraction_theta_max 0.996
_diffrn_measurement_device_type 'BRUKER SMART APEX-II CCD'
_diffrn_measurement_method Multi-scan
_diffrn_radiation_monochromator graphite
_diffrn_radiation_source 'fine-focus sealed tube'
_diffrn_radiation_type MoK\a
_diffrn_radiation_wavelength 0.71073
_diffrn_reflns_av_R_equivalents 0.0494
_diffrn_reflns_av_sigmaI/netI 0.0352
_diffrn_reflns_limit_h_max 16
_diffrn_reflns_limit_h_min -16
_diffrn_reflns_limit_k_max 29
_diffrn_reflns_limit_k_min -29
_diffrn_reflns_limit_l_max 9
_diffrn_reflns_limit_l_min -9
_diffrn_reflns_number 32430
_diffrn_reflns_theta_full 27.22
_diffrn_reflns_theta_max 27.22
_diffrn_reflns_theta_min 1.65
_exptl_absorpt_coefficient_mu 1.108
_exptl_absorpt_correction_T_max 0.758
_exptl_absorpt_correction_T_min 0.693
_exptl_absorpt_correction_type empirical
_exptl_absorpt_process_details SADABS
_exptl_crystal_colour Brown
_exptl_crystal_density_diffrn 1.356
_exptl_crystal_density_method 'not measured'
_exptl_crystal_description 'Rod shape'
_exptl_crystal_F_000 844
_exptl_crystal_size_max 0.34
_exptl_crystal_size_mid 0.30
_exptl_crystal_size_min 0.25
_refine_diff_density_max 0.943
_refine_diff_density_min -0.344
_refine_diff_density_rms 0.132
_refine_ls_extinction_coef 0.0014(8)
_refine_ls_extinction_expression Fc^*^=kFc[1+0.001xFc^2^\l^3^/sin(2\q)]^-1/4^
_refine_ls_extinction_method SHELXL
_refine_ls_goodness_of_fit_ref 1.079
_refine_ls_hydrogen_treatment mixed
_refine_ls_matrix_type full
_refine_ls_number_parameters 265
_refine_ls_number_reflns 4496
_refine_ls_number_restraints 0
_refine_ls_restrained_S_all 1.079
_refine_ls_R_factor_all 0.1080
_refine_ls_R_factor_gt 0.0772
_refine_ls_shift/su_max 0.000
_refine_ls_shift/su_mean 0.000
_refine_ls_structure_factor_coef Fsqd
_refine_ls_weighting_details 'calc w=1/[\s^2^(Fo^2^)+(0.1544P)^2^+1.3694P] where P=(Fo^2^+2Fc^2^)/3'
_refine_ls_weighting_scheme calc
_refine_ls_wR_factor_gt 0.2450
_refine_ls_wR_factor_ref 0.2677
_reflns_number_gt 3037
_reflns_number_total 4496
_reflns_threshold_expression >2sigma(I)
_cod_data_source_file c4ra06078d2.cif
_cod_data_source_block 1
_cod_depositor_comments
;
The following automatic conversions were performed:

'_symmetry_cell_setting' value 'Monoclinic' changed to 'monoclinic'
according to
/usr/data/users/saulius/crontab/automatic-downloads/rss-feeds/RSC/lib/dictionaries/cif_core.dic
dictionary named 'cif_core.dic' version 2.4.2 from
2011-04-26.

'_exptl_absorpt_correction_type' value 'Empirical'
changed to 'empirical' according to
/usr/data/users/saulius/crontab/automatic-downloads/rss-feeds/RSC/lib/dictionaries/cif_core.dic
dictionary named 'cif_core.dic' version 2.4.2 from 2011-04-26.

Automatic conversion script
Id: cif_fix_values 2281 2013-09-26 08:29:07Z andrius 
;
_cod_original_sg_symbol_H-M 'P 21/c'
_cod_database_code 7217224

loop_
_symmetry_equiv_pos_as_xyz
'x, y, z'
'-x, y+1/2, -z+1/2'
'-x, -y, -z'
'x, -y-1/2, z-1/2'

loop_
_atom_site_label
_atom_site_type_symbol
_atom_site_fract_x
_atom_site_fract_y
_atom_site_fract_z
_atom_site_U_iso_or_equiv
_atom_site_adp_type
_atom_site_occupancy
_atom_site_symmetry_multiplicity
_atom_site_calc_flag
_atom_site_refinement_flags
Cu1 Cu 0.01336(6) 0.50614(3) 0.25371(8) 0.0635(3) Uani 1 1 d .
O4 O 0.1613(3) 0.52315(19) 0.2597(6) 0.0747(11) Uani 1 1 d .
C9 C 0.1133(5) 0.4011(3) 0.1597(7) 0.0676(14) Uani 1 1 d .
H1 H 0.1078 0.3621 0.1263 0.081 Uiso 1 1 calc R
C5 C 0.3034(5) 0.3928(3) 0.1525(8) 0.0772(16) Uani 1 1 d .
H3 H 0.2887 0.3544 0.1167 0.093 Uiso 1 1 calc R
C12 C -0.2067(5) 0.5198(3) 0.2969(7) 0.0674(14) Uani 1 1 d .
H2 H -0.2740 0.5037 0.2998 0.081 Uiso 1 1 calc R
N1 N -0.1320(4) 0.4843(2) 0.2711(6) 0.0647(11) Uani 1 1 d .
N2 N 0.0272(4) 0.42642(19) 0.1796(6) 0.0613(10) Uani 1 1 d .
C6 C 0.4075(5) 0.4127(3) 0.1715(8) 0.0859(18) Uani 1 1 d .
C1 C 0.3681(7) 0.5694(4) 0.3097(15) 0.110(2) Uani 1 1 d .
C3 C 0.2365(5) 0.4858(3) 0.2316(7) 0.0719(16) Uani 1 1 d .
C16 C -0.1896(7) 0.6991(3) 0.3657(9) 0.093(2) Uani 1 1 d .
H0VR H -0.1873 0.7392 0.3787 0.112 Uiso 1 1 calc R
C14 C -0.0988(5) 0.6101(2) 0.3195(7) 0.0678(14) Uani 1 1 d .
O2 O 0.3160(9) 0.5901(4) 0.4319(15) 0.108(3) Uani 0.50 1 d P
C18 C -0.2870(5) 0.6117(3) 0.3499(8) 0.0772(16) Uani 1 1 d .
H2IG H -0.3502 0.5915 0.3540 0.093 Uiso 1 1 calc R
C15 C -0.1011(7) 0.6712(3) 0.3419(8) 0.0867(19) Uani 1 1 d .
C8 C 0.5012(6) 0.3759(4) 0.1388(13) 0.121(3) Uani 1 1 d .
H3Q1 H 0.5262 0.3903 0.0289 0.181 Uiso 1 1 calc R
H3Q2 H 0.4776 0.3365 0.1158 0.181 Uiso 1 1 calc R
H3Q3 H 0.5593 0.3776 0.2511 0.181 Uiso 1 1 calc R
C7 C 0.4258(6) 0.4712(4) 0.2230(9) 0.091(2) Uani 1 1 d .
H3TR H 0.4958 0.4859 0.2387 0.110 Uiso 1 1 calc R
C2 C 0.3446(6) 0.5074(3) 0.2511(9) 0.0853(19) Uani 1 1 d .
O3 O 0.0030(15) 0.7573(5) 0.342(3) 0.163(6) Uani 0.50 1 d P
C19 C -0.3870(8) 0.7033(4) 0.4048(13) 0.125(3) Uani 1 1 d .
H4L1 H -0.3821 0.7430 0.3678 0.188 Uiso 1 1 calc R
H4L2 H -0.3899 0.7013 0.5389 0.188 Uiso 1 1 calc R
H4L3 H -0.4514 0.6862 0.3282 0.188 Uiso 1 1 calc R
C20 C 0.0071(8) 0.7030(4) 0.3228(18) 0.134(4) Uani 1 1 d .
C13 C -0.1968(5) 0.5807(3) 0.3213(7) 0.0673(14) Uani 1 1 d .
C11 C -0.1496(5) 0.4223(3) 0.2607(8) 0.0716(14) Uani 1 1 d .
H7L1 H -0.2250 0.4140 0.2035 0.086 Uiso 1 1 calc R
H7L2 H -0.1327 0.4057 0.3895 0.086 Uiso 1 1 calc R
C10 C -0.0769(5) 0.3956(2) 0.1383(8) 0.0732(14) Uani 1 1 d .
H8I1 H -0.0655 0.3549 0.1691 0.088 Uiso 1 1 calc R
H8I2 H -0.1107 0.3991 0.0024 0.088 Uiso 1 1 calc R
C4 C 0.2189(5) 0.4274(3) 0.1841(7) 0.0678(14) Uani 1 1 d .
C17 C -0.2866(6) 0.6700(3) 0.3720(8) 0.0896(19) Uani 1 1 d .
O1 O -0.0082(3) 0.58538(18) 0.3014(6) 0.0735(10) Uani 1 1 d .
O2A O 0.3149(12) 0.6066(6) 0.209(2) 0.153(6) Uani 0.50 1 d P
O3A O 0.0656(11) 0.7084(7) 0.485(2) 0.151(5) Uani 0.50 1 d P

loop_
_atom_site_aniso_label
_atom_site_aniso_U_11
_atom_site_aniso_U_22
_atom_site_aniso_U_33
_atom_site_aniso_U_23
_atom_site_aniso_U_13
_atom_site_aniso_U_12
Cu1 0.0684(5) 0.0700(5) 0.0506(4) 0.0045(3) 0.0094(3) -0.0118(3)
O4 0.066(2) 0.083(3) 0.076(2) 0.001(2) 0.0183(19) -0.018(2)
C9 0.080(4) 0.071(3) 0.047(3) 0.007(2) 0.004(2) -0.008(3)
C5 0.072(4) 0.106(5) 0.053(3) 0.000(3) 0.011(3) -0.002(3)
C12 0.068(3) 0.087(4) 0.046(3) 0.005(2) 0.008(2) -0.012(3)
N1 0.067(3) 0.073(3) 0.053(2) 0.005(2) 0.010(2) -0.007(2)
N2 0.061(3) 0.067(3) 0.053(2) 0.0051(19) 0.0086(19) -0.009(2)
C6 0.074(4) 0.122(6) 0.059(3) -0.006(3) 0.008(3) -0.001(4)
C1 0.087(5) 0.106(6) 0.135(7) 0.001(5) 0.021(5) -0.020(4)
C3 0.075(4) 0.094(4) 0.045(3) 0.010(3) 0.009(2) -0.014(3)
C16 0.135(7) 0.076(4) 0.070(4) -0.001(3) 0.025(4) 0.011(4)
C14 0.086(4) 0.071(3) 0.044(3) 0.003(2) 0.007(2) -0.012(3)
O2 0.115(8) 0.103(7) 0.114(8) -0.032(6) 0.043(7) -0.027(6)
C18 0.085(4) 0.089(4) 0.057(3) 0.006(3) 0.015(3) 0.007(3)
C15 0.124(6) 0.076(4) 0.061(3) 0.004(3) 0.021(3) -0.011(4)
C8 0.085(5) 0.161(8) 0.117(6) -0.023(6) 0.026(4) 0.004(5)
C7 0.062(4) 0.137(6) 0.074(4) 0.004(4) 0.010(3) -0.007(4)
C2 0.079(4) 0.112(5) 0.062(3) 0.001(3) 0.010(3) -0.022(4)
O3 0.211(18) 0.068(7) 0.226(15) 0.004(9) 0.079(13) -0.005(8)
C19 0.141(8) 0.126(7) 0.116(6) 0.006(5) 0.042(5) 0.034(6)
C20 0.139(8) 0.080(5) 0.159(8) -0.002(5) -0.024(7) -0.042(5)
C13 0.076(4) 0.080(4) 0.044(2) 0.008(2) 0.010(2) 0.001(3)
C11 0.066(3) 0.075(4) 0.074(3) 0.007(3) 0.016(3) -0.014(3)
C10 0.079(4) 0.068(3) 0.071(3) -0.002(3) 0.011(3) -0.016(3)
C4 0.075(4) 0.083(4) 0.045(3) 0.003(2) 0.013(2) -0.014(3)
C17 0.101(5) 0.108(5) 0.061(3) 0.009(3) 0.019(3) 0.011(4)
O1 0.075(3) 0.076(3) 0.069(2) 0.0016(18) 0.0145(19) -0.0119(19)
O2A 0.121(10) 0.112(9) 0.193(14) 0.001(9) -0.043(10) -0.040(8)
O3A 0.116(11) 0.159(13) 0.190(14) 0.010(11) 0.058(10) -0.021(9)

loop_
_atom_type_symbol
_atom_type_description
_atom_type_scat_dispersion_real
_atom_type_scat_dispersion_imag
_atom_type_scat_source
C C 0.0033 0.0016 'International Tables Vol C Tables 4.2.6.8 and 6.1.1.4'
H H 0.0000 0.0000 'International Tables Vol C Tables 4.2.6.8 and 6.1.1.4'
N N 0.0061 0.0033 'International Tables Vol C Tables 4.2.6.8 and 6.1.1.4'
O O 0.0106 0.0060 'International Tables Vol C Tables 4.2.6.8 and 6.1.1.4'
Cu Cu 0.3201 1.2651 'International Tables Vol C Tables 4.2.6.8 and 6.1.1.4'

loop_
_geom_angle_atom_site_label_1
_geom_angle_atom_site_label_2
_geom_angle_atom_site_label_3
_geom_angle
O1 Cu1 O4 88.51(19)
O1 Cu1 N1 93.79(19)
O4 Cu1 N1 174.21(17)
O1 Cu1 N2 174.36(16)
O4 Cu1 N2 93.32(19)
N1 Cu1 N2 84.9(2)
C3 O4 Cu1 126.3(4)
N2 C9 C4 125.8(6)
N2 C9 H1 117.1
C4 C9 H1 117.1
C6 C5 C4 123.0(7)
C6 C5 H3 118.5
C4 C5 H3 118.5
N1 C12 C13 126.7(6)
N1 C12 H2 116.6
C13 C12 H2 116.6
C12 N1 C11 121.7(5)
C12 N1 Cu1 125.2(4)
C11 N1 Cu1 113.1(4)
C9 N2 C10 120.4(5)
C9 N2 Cu1 126.8(4)
C10 N2 Cu1 112.8(4)
C5 C6 C7 116.6(7)
C5 C6 C8 124.1(7)
C7 C6 C8 119.3(7)
O2A C1 O2 80.4(12)
O2A C1 C2 117.3(10)
O2 C1 C2 116.2(8)
O4 C3 C4 125.6(6)
O4 C3 C2 117.1(6)
C4 C3 C2 117.4(6)
C15 C16 C17 122.2(7)
C15 C16 H0VR 118.9
C17 C16 H0VR 118.9
O1 C14 C13 125.1(5)
O1 C14 C15 119.0(6)
C13 C14 C15 115.9(6)
C1 O2 O2A 48.0(7)
C17 C18 C13 122.9(7)
C17 C18 H2IG 118.5
C13 C18 H2IG 118.5
C16 C15 C14 122.2(7)
C16 C15 C20 123.4(7)
C14 C15 C20 114.4(7)
C6 C8 H3Q1 109.5
C6 C8 H3Q2 109.5
H3Q1 C8 H3Q2 109.5
C6 C8 H3Q3 109.5
H3Q1 C8 H3Q3 109.5
H3Q2 C8 H3Q3 109.5
C2 C7 C6 122.6(7)
C2 C7 H3TR 118.7
C6 C7 H3TR 118.7
C7 C2 C3 120.0(7)
C7 C2 C1 120.8(7)
C3 C2 C1 119.2(7)
C20 O3 O3A 49.0(8)
C17 C19 H4L1 109.5
C17 C19 H4L2 109.5
H4L1 C19 H4L2 109.5
C17 C19 H4L3 109.5
H4L1 C19 H4L3 109.5
H4L2 C19 H4L3 109.5
O3A C20 O3 80.2(13)
O3A C20 C15 108.9(11)
O3 C20 C15 113.3(12)
C18 C13 C14 119.8(6)
C18 C13 C12 118.3(6)
C14 C13 C12 121.9(6)
N1 C11 C10 108.9(4)
N1 C11 H7L1 109.9
C10 C11 H7L1 109.9
N1 C11 H7L2 109.9
C10 C11 H7L2 109.9
H7L1 C11 H7L2 108.3
N2 C10 C11 108.3(4)
N2 C10 H8I1 110.0
C11 C10 H8I1 110.0
N2 C10 H8I2 110.0
C11 C10 H8I2 110.0
H8I1 C10 H8I2 108.4
C5 C4 C3 120.4(6)
C5 C4 C9 117.5(6)
C3 C4 C9 122.1(6)
C18 C17 C16 117.0(7)
C18 C17 C19 122.0(8)
C16 C17 C19 121.0(7)
C14 O1 Cu1 127.0(4)
C1 O2A O2 51.6(9)
C20 O3A O3 50.8(10)

loop_
_geom_bond_atom_site_label_1
_geom_bond_atom_site_label_2
_geom_bond_distance
Cu1 O1 1.892(4)
Cu1 O4 1.899(4)
Cu1 N1 1.931(5)
Cu1 N2 1.933(5)
O4 C3 1.329(8)
C9 N2 1.268(7)
C9 C4 1.439(8)
C9 H1 0.9300
C5 C6 1.371(9)
C5 C4 1.388(9)
C5 H3 0.9300
C12 N1 1.291(8)
C12 C13 1.420(8)
C12 H2 0.9300
N1 C11 1.450(7)
N2 C10 1.467(7)
C6 C7 1.406(10)
C6 C8 1.513(10)
C1 O2A 1.221(15)
C1 O2 1.287(12)
C1 C2 1.502(11)
C3 C4 1.397(8)
C3 C2 1.430(10)
C16 C15 1.331(10)
C16 C17 1.405(10)
C16 H0VR 0.9300
C14 O1 1.308(7)
C14 C13 1.414(8)
C14 C15 1.422(8)
O2 O2A 1.619(19)
C18 C17 1.354(10)
C18 C13 1.395(8)
C18 H2IG 0.9300
C15 C20 1.580(12)
C8 H3Q1 0.9600
C8 H3Q2 0.9600
C8 H3Q3 0.9600
C7 C2 1.370(10)
C7 H3TR 0.9300
O3 C20 1.264(13)
O3 O3A 1.61(2)
C19 C17 1.541(10)
C19 H4L1 0.9600
C19 H4L2 0.9600
C19 H4L3 0.9600
C20 O3A 1.232(16)
C11 C10 1.521(8)
C11 H7L1 0.9700
C11 H7L2 0.9700
C10 H8I1 0.9700
C10 H8I2 0.9700
